data_4081023
loop_
_publ_author_name
'Li, Jie'
'Shi, Jingchao'
'Han, Hongfei'
'Guo, Zhiqiang'
'Tong, Hongbo'
'Wei, Xuehong'
'Liu, Diansheng'
'Lappert, Michael F.'

_publ_section_title
;
 Synthesis, Structures, and Reactivities of Guanidinatozinc Complexes and
 Their Catalytic Behavior in the Tishchenko Reaction
;
_journal_issue 13
_journal_name_full Organometallics
_journal_page_first 3721
_journal_paper_doi 10.1021/om400345f
_journal_volume 32
_journal_year 2013
_chemical_formula_sum 'C40 H74 N6 Zn2'
_chemical_formula_weight 769.79
_chemical_name_systematic
; 
 ? 
;
_space_group_IT_number 56
_symmetry_cell_setting orthorhombic
_symmetry_space_group_name_Hall '-P 2ab 2ac'
_symmetry_space_group_name_H-M 'P c c n'
_atom_sites_solution_hydrogens geom
_atom_sites_solution_primary direct
_atom_sites_solution_secondary difmap
_audit_creation_method SHELXL-97
_cell_angle_alpha 90.00
_cell_angle_beta 90.00
_cell_angle_gamma 90.00
_cell_formula_units_Z 4
_cell_length_a 12.038(3)
_cell_length_b 16.006(4)
_cell_length_c 21.824(5)
_cell_measurement_temperature 236(2)
_cell_volume 4205.1(18)
_computing_structure_refinement 'SHELXL-97 (Sheldrick, 2008)'
_computing_structure_solution 'SHELXS-97 (Sheldrick, 2008)'
_diffrn_ambient_temperature 236(2)
_diffrn_measured_fraction_theta_full 0.998
_diffrn_measured_fraction_theta_max 0.998
_diffrn_radiation_monochromator graphite
_diffrn_radiation_source 'fine-focus sealed tube'
_diffrn_radiation_type MoK\a
_diffrn_radiation_wavelength 0.71073
_diffrn_reflns_av_R_equivalents 0.0790
_diffrn_reflns_av_sigmaI/netI 0.0594
_diffrn_reflns_limit_h_max 14
_diffrn_reflns_limit_h_min -11
_diffrn_reflns_limit_k_max 17
_diffrn_reflns_limit_k_min -19
_diffrn_reflns_limit_l_max 26
_diffrn_reflns_limit_l_min -25
_diffrn_reflns_number 22130
_diffrn_reflns_theta_full 25.05
_diffrn_reflns_theta_max 25.05
_diffrn_reflns_theta_min 2.26
_exptl_absorpt_coefficient_mu 1.174
_exptl_absorpt_correction_T_max 0.7991
_exptl_absorpt_correction_T_min 0.7196
_exptl_absorpt_correction_type multi-scan
_exptl_absorpt_process_details sadabs
_exptl_crystal_density_diffrn 1.216
_exptl_crystal_density_method 'not measured'
_exptl_crystal_F_000 1664
_exptl_crystal_size_max 0.30
_exptl_crystal_size_mid 0.20
_exptl_crystal_size_min 0.20
_refine_diff_density_max 0.269
_refine_diff_density_min -0.332
_refine_diff_density_rms 0.053
_refine_ls_extinction_method none
_refine_ls_goodness_of_fit_ref 1.026
_refine_ls_hydrogen_treatment constr
_refine_ls_matrix_type full
_refine_ls_number_parameters 236
_refine_ls_number_reflns 3727
_refine_ls_number_restraints 133
_refine_ls_restrained_S_all 1.071
_refine_ls_R_factor_all 0.0557
_refine_ls_R_factor_gt 0.0377
_refine_ls_shift/su_max 0.012
_refine_ls_shift/su_mean 0.000
_refine_ls_structure_factor_coef Fsqd
_refine_ls_weighting_details 'calc w=1/[\s^2^(Fo^2^)+(0.0388P)^2^+1.8350P] where P=(Fo^2^+2Fc^2^)/3'
_refine_ls_weighting_scheme calc
_refine_ls_wR_factor_gt 0.0936
_refine_ls_wR_factor_ref 0.1061
_reflns_number_gt 2757
_reflns_number_total 3727
_reflns_threshold_expression >2sigma(I)
_cod_data_source_file om400345f_si_002.cif
_cod_data_source_block 5
_cod_depositor_comments
;
The following automatic conversions were performed:

'_symmetry_cell_setting' value 'Orthorhombic' changed to
'orthorhombic' according to
/home/saulius/struct/CIF-dictionaries/cif_core.dic dictionary named
'cif_core.dic' version 2.4.2 from 2011-04-26.

Automatic conversion script
Id: cif_fix_values 1891 2012-01-12 08:04:46Z andrius 
;
_cod_original_cell_volume 4205.0(15)
_cod_original_sg_symbol_H-M Pccn
_cod_database_code 4081023

loop_
_symmetry_equiv_pos_as_xyz
'x, y, z'
'-x+1/2, -y+1/2, z'
'-x, y+1/2, -z+1/2'
'x+1/2, -y, -z+1/2'
'-x, -y, -z'
'x-1/2, y-1/2, -z'
'x, -y-1/2, z-1/2'
'-x-1/2, y, z-1/2'

loop_
_atom_site_label
_atom_site_type_symbol
_atom_site_fract_x
_atom_site_fract_y
_atom_site_fract_z
_atom_site_U_iso_or_equiv
_atom_site_adp_type
_atom_site_occupancy
_atom_site_symmetry_multiplicity
_atom_site_calc_flag
_atom_site_refinement_flags
_atom_site_disorder_assembly
_atom_site_disorder_group
Zn1 Zn 0.626689(10) 0.266517(8) 0.246704(5) 0.03766(4) Uani 1 1 d . . .
N1 N 0.70722(7) 0.05942(5) 0.33473(4) 0.0335(2) Uani 1 1 d . . .
N2 N 0.62548(6) 0.19388(5) 0.32293(4) 0.0325(2) Uani 1 1 d . A .
N3 N 0.74156(7) 0.15068(5) 0.24804(3) 0.0328(2) Uani 1 1 d . . .
C1 C 0.68966(8) 0.13324(6) 0.30312(4) 0.0295(3) Uani 1 1 d . A .
C2 C 0.61482(9) 0.00911(7) 0.35874(5) 0.0409(3) Uani 1 1 d U A .
H2A H 0.5970 -0.0352 0.3294 0.049 Uiso 1 1 calc R . .
H2B H 0.5490 0.0446 0.3632 0.049 Uiso 1 1 calc R . .
C3 C 0.64274(10) -0.02962(8) 0.41994(5) 0.0527(4) Uani 1 1 d U . .
H3A H 0.5816 -0.0658 0.4332 0.063 Uiso 1 1 calc R A .
H3B H 0.6524 0.0144 0.4507 0.063 Uiso 1 1 calc R . .
C4 C 0.74883(11) -0.08051(8) 0.41484(6) 0.0577(4) Uani 1 1 d U A .
H4A H 0.7361 -0.1289 0.3882 0.069 Uiso 1 1 calc R . .
H4B H 0.7702 -0.1011 0.4554 0.069 Uiso 1 1 calc R . .
C5 C 0.84196(10) -0.02719(8) 0.38860(6) 0.0523(4) Uani 1 1 d U . .
H5A H 0.9084 -0.0618 0.3831 0.063 Uiso 1 1 calc R A .
H5B H 0.8602 0.0175 0.4176 0.063 Uiso 1 1 calc R . .
C6 C 0.80934(9) 0.01133(7) 0.32721(5) 0.0418(3) Uani 1 1 d U A .
H6A H 0.8690 0.0479 0.3126 0.050 Uiso 1 1 calc R . .
H6B H 0.7979 -0.0329 0.2968 0.050 Uiso 1 1 calc R . .
C7 C 0.57948(8) 0.19978(7) 0.38488(5) 0.0354(3) Uani 1 1 d U . .
H7 H 0.6136 0.1562 0.4110 0.042 Uiso 1 1 calc R A .
C8 C 0.45318(9) 0.18813(8) 0.38448(6) 0.0529(4) Uani 1 1 d U A .
H8A H 0.4189 0.2321 0.3596 0.063 Uiso 1 1 calc R . .
H8B H 0.4348 0.1341 0.3659 0.063 Uiso 1 1 calc R . .
C9 C 0.40681(12) 0.19159(10) 0.44927(7) 0.0734(4) Uani 1 1 d U . .
H9A H 0.3259 0.1853 0.4479 0.088 Uiso 1 1 calc R A .
H9B H 0.4371 0.1451 0.4732 0.088 Uiso 1 1 calc R . .
C10 C 0.43567(14) 0.27297(10) 0.48010(7) 0.0825(5) Uani 1 1 d U A .
H10A H 0.4114 0.2709 0.5229 0.099 Uiso 1 1 calc R . .
H10B H 0.3954 0.3185 0.4599 0.099 Uiso 1 1 calc R . .
C11 C 0.55966(14) 0.29127(10) 0.47794(6) 0.0737(4) Uani 1 1 d U . .
H11A H 0.5992 0.2510 0.5038 0.088 Uiso 1 1 calc R A .
H11B H 0.5736 0.3474 0.4942 0.088 Uiso 1 1 calc R . .
C12 C 0.60397(10) 0.28578(8) 0.41215(6) 0.0478(3) Uani 1 1 d U A .
H12A H 0.5689 0.3291 0.3870 0.057 Uiso 1 1 calc R . .
H12B H 0.6843 0.2956 0.4121 0.057 Uiso 1 1 calc R . .
C13 C 0.74768(9) 0.08484(6) 0.20023(4) 0.0359(3) Uani 1 1 d U . .
H13 H 0.8135 0.0494 0.2083 0.043 Uiso 1 1 calc R A .
C14 C 0.76238(11) 0.12732(7) 0.13769(5) 0.0489(3) Uani 1 1 d U A .
H14A H 0.6980 0.1632 0.1296 0.059 Uiso 1 1 calc R . .
H14B H 0.8286 0.1629 0.1388 0.059 Uiso 1 1 calc R . .
C15 C 0.77420(11) 0.06391(8) 0.08587(5) 0.0580(4) Uani 1 1 d U . .
H15A H 0.7813 0.0935 0.0467 0.070 Uiso 1 1 calc R A .
H15B H 0.8418 0.0309 0.0921 0.070 Uiso 1 1 calc R . .
C16 C 0.67458(12) 0.00616(8) 0.08343(5) 0.0583(4) Uani 1 1 d U A .
H16A H 0.6085 0.0382 0.0718 0.070 Uiso 1 1 calc R . .
H16B H 0.6869 -0.0367 0.0521 0.070 Uiso 1 1 calc R . .
C17 C 0.65510(11) -0.03543(8) 0.14486(5) 0.0547(4) Uani 1 1 d U . .
H17A H 0.7169 -0.0734 0.1537 0.066 Uiso 1 1 calc R A .
H17B H 0.5868 -0.0687 0.1429 0.066 Uiso 1 1 calc R . .
C18 C 0.64506(9) 0.02895(7) 0.19678(5) 0.0419(3) Uani 1 1 d U A .
H18A H 0.5791 0.0636 0.1899 0.050 Uiso 1 1 calc R . .
H18B H 0.6356 -0.0003 0.2359 0.050 Uiso 1 1 calc R . .
C19A C 0.4944(4) 0.2838(3) 0.2002(2) 0.0944(10) Uani 0.343(3) 1 d PU A 1
H19A H 0.4360 0.2898 0.2312 0.113 Uiso 0.343(3) 1 calc PR A 1
H19D H 0.5039 0.3396 0.1825 0.113 Uiso 0.343(3) 1 calc PR A 1
C20A C 0.4475(4) 0.2408(4) 0.1567(3) 0.1090(13) Uani 0.343(3) 1 d PU A 1
H20A H 0.3821 0.2702 0.1422 0.164 Uiso 0.343(3) 1 calc PR A 1
H20B H 0.4259 0.1865 0.1723 0.164 Uiso 0.343(3) 1 calc PR A 1
H20C H 0.4994 0.2337 0.1231 0.164 Uiso 0.343(3) 1 calc PR A 1
C19B C 0.48737(19) 0.28125(18) 0.19725(13) 0.0902(7) Uani 0.657(3) 1 d PU A 2
H19B H 0.4667 0.3405 0.1986 0.108 Uiso 0.657(3) 1 calc PR A 2
H19C H 0.5045 0.2676 0.1545 0.108 Uiso 0.657(3) 1 calc PR A 2
C20B C 0.3938(2) 0.2338(2) 0.21502(16) 0.1166(10) Uani 0.657(3) 1 d PU A 2
H20D H 0.3281 0.2552 0.1946 0.175 Uiso 0.657(3) 1 calc PR A 2
H20E H 0.3840 0.2378 0.2590 0.175 Uiso 0.657(3) 1 calc PR A 2
H20F H 0.4050 0.1758 0.2037 0.175 Uiso 0.657(3) 1 calc PR A 2

loop_
_atom_site_aniso_label
_atom_site_aniso_U_11
_atom_site_aniso_U_22
_atom_site_aniso_U_33
_atom_site_aniso_U_23
_atom_site_aniso_U_13
_atom_site_aniso_U_12
Zn1 0.03979(7) 0.03340(7) 0.03980(7) 0.00832(5) -0.00844(5) -0.00601(5)
N1 0.0377(4) 0.0272(4) 0.0356(4) 0.0038(4) 0.0018(4) -0.0010(4)
N2 0.0349(4) 0.0306(5) 0.0319(4) 0.0032(4) 0.0030(3) -0.0006(4)
N3 0.0401(5) 0.0291(4) 0.0291(4) -0.0021(3) 0.0033(4) -0.0062(4)
C1 0.0320(5) 0.0268(5) 0.0297(5) 0.0004(4) -0.0033(4) -0.0049(4)
C2 0.0507(6) 0.0310(6) 0.0409(6) 0.0068(5) 0.0032(5) -0.0069(5)
C3 0.0712(7) 0.0440(6) 0.0430(6) 0.0106(5) 0.0047(6) -0.0029(6)
C4 0.0802(8) 0.0454(6) 0.0474(6) 0.0133(5) -0.0089(6) 0.0055(6)
C5 0.0572(6) 0.0463(7) 0.0534(6) 0.0017(6) -0.0131(5) 0.0120(5)
C6 0.0446(6) 0.0353(6) 0.0454(6) -0.0001(5) -0.0024(5) 0.0068(5)
C7 0.0366(5) 0.0326(5) 0.0370(5) 0.0069(5) 0.0066(4) 0.0032(5)
C8 0.0411(6) 0.0501(7) 0.0674(7) 0.0118(6) 0.0157(5) 0.0031(5)
C9 0.0643(7) 0.0710(8) 0.0850(8) 0.0176(7) 0.0406(6) 0.0124(7)
C10 0.0935(9) 0.0819(9) 0.0722(7) 0.0056(7) 0.0453(7) 0.0240(7)
C11 0.0948(9) 0.0680(8) 0.0583(7) -0.0138(7) 0.0182(7) 0.0182(7)
C12 0.0525(6) 0.0414(6) 0.0494(6) -0.0046(5) 0.0105(5) 0.0050(5)
C13 0.0449(5) 0.0326(5) 0.0302(5) -0.0045(4) 0.0011(4) -0.0037(5)
C14 0.0666(7) 0.0471(6) 0.0331(5) -0.0059(5) 0.0074(5) -0.0113(6)
C15 0.0747(8) 0.0611(7) 0.0382(6) -0.0118(6) 0.0113(6) -0.0099(6)
C16 0.0791(8) 0.0556(7) 0.0402(6) -0.0180(5) 0.0011(6) -0.0106(6)
C17 0.0714(7) 0.0456(7) 0.0470(6) -0.0122(5) -0.0007(6) -0.0162(6)
C18 0.0537(6) 0.0375(6) 0.0346(5) -0.0046(5) 0.0005(5) -0.0080(5)
C19A 0.0644(16) 0.1143(19) 0.1045(18) 0.0386(17) -0.0438(15) -0.0083(16)
C20A 0.066(2) 0.136(3) 0.125(2) 0.002(2) -0.0551(19) 0.000(2)
C19B 0.0607(11) 0.1100(14) 0.0998(12) 0.0395(11) -0.0468(10) -0.0083(11)
C20B 0.0702(14) 0.150(2) 0.1296(18) 0.0282(18) -0.0507(13) -0.0249(14)

loop_
_atom_type_symbol
_atom_type_description
_atom_type_scat_dispersion_real
_atom_type_scat_dispersion_imag
_atom_type_scat_source
C C 0.0033 0.0016 'International Tables Vol C Tables 4.2.6.8 and 6.1.1.4'
H H 0.0000 0.0000 'International Tables Vol C Tables 4.2.6.8 and 6.1.1.4'
N N 0.0061 0.0033 'International Tables Vol C Tables 4.2.6.8 and 6.1.1.4'
Zn Zn 0.2839 1.4301 'International Tables Vol C Tables 4.2.6.8 and 6.1.1.4'

loop_
_geom_angle_atom_site_label_1
_geom_angle_atom_site_label_2
_geom_angle_atom_site_label_3
_geom_angle
_geom_angle_site_symmetry_1
_geom_angle_site_symmetry_3
C19A Zn1 C19B 1.63(19) . .
C19A Zn1 N2 120.86(15) . .
C19B Zn1 N2 120.12(8) . .
C19A Zn1 N3 123.68(16) . 2_655
C19B Zn1 N3 124.96(8) . 2_655
N2 Zn1 N3 111.18(3) . 2_655
C19A Zn1 N3 128.46(16) . .
C19B Zn1 N3 126.88(9) . .
N2 Zn1 N3 62.28(3) . .
N3 Zn1 N3 93.16(4) 2_655 .
C19A Zn1 C1 128.29(16) . .
C19B Zn1 C1 126.84(8) . .
N2 Zn1 C1 30.27(3) . .
N3 Zn1 C1 107.36(3) 2_655 .
N3 Zn1 C1 32.29(3) . .
C19A Zn1 Zn1 147.89(15) . 2_655
C19B Zn1 Zn1 147.43(8) . 2_655
N2 Zn1 Zn1 84.64(2) . 2_655
N3 Zn1 Zn1 49.99(3) 2_655 2_655
N3 Zn1 Zn1 43.19(2) . 2_655
C1 Zn1 Zn1 64.23(2) . 2_655
C1 N1 C6 121.51(8) . .
C1 N1 C2 121.98(8) . .
C6 N1 C2 112.87(8) . .
C1 N2 C7 125.03(9) . .
C1 N2 Zn1 98.58(6) . .
C7 N2 Zn1 136.27(7) . .
C1 N3 C13 119.33(8) . .
C1 N3 Zn1 119.22(6) . 2_655
C13 N3 Zn1 114.03(6) . 2_655
C1 N3 Zn1 84.42(6) . .
C13 N3 Zn1 126.14(6) . .
Zn1 N3 Zn1 86.82(4) 2_655 .
N2 C1 N3 113.73(9) . .
N2 C1 N1 123.80(9) . .
N3 C1 N1 122.44(9) . .
N2 C1 Zn1 51.15(5) . .
N3 C1 Zn1 63.29(5) . .
N1 C1 Zn1 171.67(7) . .
N1 C2 C3 111.82(9) . .
N1 C2 H2A 109.3 . .
C3 C2 H2A 109.3 . .
N1 C2 H2B 109.3 . .
C3 C2 H2B 109.3 . .
H2A C2 H2B 107.9 . .
C2 C3 C4 110.02(10) . .
C2 C3 H3A 109.7 . .
C4 C3 H3A 109.7 . .
C2 C3 H3B 109.7 . .
C4 C3 H3B 109.7 . .
H3A C3 H3B 108.2 . .
C3 C4 C5 110.27(10) . .
C3 C4 H4A 109.6 . .
C5 C4 H4A 109.6 . .
C3 C4 H4B 109.6 . .
C5 C4 H4B 109.6 . .
H4A C4 H4B 108.1 . .
C4 C5 C6 111.56(10) . .
C4 C5 H5A 109.3 . .
C6 C5 H5A 109.3 . .
C4 C5 H5B 109.3 . .
C6 C5 H5B 109.3 . .
H5A C5 H5B 108.0 . .
N1 C6 C5 109.32(9) . .
N1 C6 H6A 109.8 . .
C5 C6 H6A 109.8 . .
N1 C6 H6B 109.8 . .
C5 C6 H6B 109.8 . .
H6A C6 H6B 108.3 . .
N2 C7 C12 110.17(9) . .
N2 C7 C8 111.24(9) . .
C12 C7 C8 107.66(9) . .
N2 C7 H7 109.2 . .
C12 C7 H7 109.2 . .
C8 C7 H7 109.2 . .
C9 C8 C7 110.76(10) . .
C9 C8 H8A 109.5 . .
C7 C8 H8A 109.5 . .
C9 C8 H8B 109.5 . .
C7 C8 H8B 109.5 . .
H8A C8 H8B 108.1 . .
C10 C9 C8 111.22(12) . .
C10 C9 H9A 109.4 . .
C8 C9 H9A 109.4 . .
C10 C9 H9B 109.4 . .
C8 C9 H9B 109.4 . .
H9A C9 H9B 108.0 . .
C9 C10 C11 112.25(13) . .
C9 C10 H10A 109.2 . .
C11 C10 H10A 109.2 . .
C9 C10 H10B 109.2 . .
C11 C10 H10B 109.2 . .
H10A C10 H10B 107.9 . .
C10 C11 C12 111.03(12) . .
C10 C11 H11A 109.4 . .
C12 C11 H11A 109.4 . .
C10 C11 H11B 109.4 . .
C12 C11 H11B 109.4 . .
H11A C11 H11B 108.0 . .
C7 C12 C11 110.42(10) . .
C7 C12 H12A 109.6 . .
C11 C12 H12A 109.6 . .
C7 C12 H12B 109.6 . .
C11 C12 H12B 109.6 . .
H12A C12 H12B 108.1 . .
N3 C13 C18 114.23(8) . .
N3 C13 C14 108.43(8) . .
C18 C13 C14 107.98(9) . .
N3 C13 H13 108.7 . .
C18 C13 H13 108.7 . .
C14 C13 H13 108.7 . .
C15 C14 C13 112.03(10) . .
C15 C14 H14A 109.2 . .
C13 C14 H14A 109.2 . .
C15 C14 H14B 109.2 . .
C13 C14 H14B 109.2 . .
H14A C14 H14B 107.9 . .
C16 C15 C14 110.97(10) . .
C16 C15 H15A 109.4 . .
C14 C15 H15A 109.4 . .
C16 C15 H15B 109.4 . .
C14 C15 H15B 109.4 . .
H15A C15 H15B 108.0 . .
C17 C16 C15 111.07(10) . .
C17 C16 H16A 109.4 . .
C15 C16 H16A 109.4 . .
C17 C16 H16B 109.4 . .
C15 C16 H16B 109.4 . .
H16A C16 H16B 108.0 . .
C16 C17 C18 111.72(10) . .
C16 C17 H17A 109.3 . .
C18 C17 H17A 109.3 . .
C16 C17 H17B 109.3 . .
C18 C17 H17B 109.3 . .
H17A C17 H17B 107.9 . .
C13 C18 C17 111.45(9) . .
C13 C18 H18A 109.3 . .
C17 C18 H18A 109.3 . .
C13 C18 H18B 109.3 . .
C17 C18 H18B 109.3 . .
H18A C18 H18B 108.0 . .
C20A C19A Zn1 132.3(4) . .
C20A C19A H19A 104.2 . .
Zn1 C19A H19A 104.2 . .
C20A C19A H19D 104.2 . .
Zn1 C19A H19D 104.2 . .
H19A C19A H19D 105.5 . .
C19A C20A H20A 109.5 . .
C19A C20A H20B 109.5 . .
H20A C20A H20B 109.5 . .
C19A C20A H20C 109.5 . .
H20A C20A H20C 109.5 . .
H20B C20A H20C 109.5 . .
C20B C19B Zn1 117.1(2) . .
C20B C19B H19B 108.0 . .
Zn1 C19B H19B 108.0 . .
C20B C19B H19C 108.0 . .
Zn1 C19B H19C 108.0 . .
H19B C19B H19C 107.3 . .
C19B C20B H20D 109.5 . .
C19B C20B H20E 109.5 . .
H20D C20B H20E 109.5 . .
C19B C20B H20F 109.5 . .
H20D C20B H20F 109.5 . .
H20E C20B H20F 109.5 . .

loop_
_geom_bond_atom_site_label_1
_geom_bond_atom_site_label_2
_geom_bond_distance
_geom_bond_site_symmetry_2
Zn1 C19A 1.909(5) .
Zn1 C19B 2.008(2) .
Zn1 N2 2.0297(9) .
Zn1 N3 2.0670(9) 2_655
Zn1 N3 2.3132(9) .
Zn1 C1 2.5772(10) .
Zn1 Zn1 3.0154(7) 2_655
N1 C1 1.3844(13) .
N1 C6 1.4596(14) .
N1 C2 1.4697(14) .
N2 C1 1.3138(13) .
N2 C7 1.4639(13) .
N3 C1 1.3833(12) .
N3 C13 1.4847(13) .
N3 Zn1 2.0670(9) 2_655
C2 C3 1.5105(16) .
C2 H2A 0.9800 .
C2 H2B 0.9800 .
C3 C4 1.5188(18) .
C3 H3A 0.9800 .
C3 H3B 0.9800 .
C4 C5 1.5209(18) .
C4 H4A 0.9800 .
C4 H4B 0.9800 .
C5 C6 1.5263(16) .
C5 H5A 0.9800 .
C5 H5B 0.9800 .
C6 H6A 0.9800 .
C6 H6B 0.9800 .
C7 C12 1.5283(16) .
C7 C8 1.5318(15) .
C7 H7 0.9900 .
C8 C9 1.5212(19) .
C8 H8A 0.9800 .
C8 H8B 0.9800 .
C9 C10 1.507(2) .
C9 H9A 0.9800 .
C9 H9B 0.9800 .
C10 C11 1.522(2) .
C10 H10A 0.9800 .
C10 H10B 0.9800 .
C11 C12 1.5343(19) .
C11 H11A 0.9800 .
C11 H11B 0.9800 .
C12 H12A 0.9800 .
C12 H12B 0.9800 .
C13 C18 1.5270(15) .
C13 C14 1.5352(15) .
C13 H13 0.9900 .
C14 C15 1.5262(16) .
C14 H14A 0.9800 .
C14 H14B 0.9800 .
C15 C16 1.5151(19) .
C15 H15A 0.9800 .
C15 H15B 0.9800 .
C16 C17 1.5150(17) .
C16 H16A 0.9800 .
C16 H16B 0.9800 .
C17 C18 1.5363(16) .
C17 H17A 0.9800 .
C17 H17B 0.9800 .
C18 H18A 0.9800 .
C18 H18B 0.9800 .
C19A C20A 1.302(7) .
C19A H19A 0.9800 .
C19A H19D 0.9800 .
C20A H20A 0.9700 .
C20A H20B 0.9700 .
C20A H20C 0.9700 .
C19B C20B 1.413(4) .
C19B H19B 0.9800 .
C19B H19C 0.9800 .
C20B H20D 0.9700 .
C20B H20E 0.9700 .
C20B H20F 0.9700 .
